data_7250828
loop_
_publ_author_name
'Kozlenko, Anastasiia S.'
'Pugachev, Artem D.'
'Rostovtseva, Irina A.'
'Makarova, Nadezhda'
'Sazykina, Marina A.'
'Sazykin, Ivan S.'
'Karchava, Shorena K.'
'Klimova, Maria V.'
'Tkachev, Valery'
'Utenyshev, Andrey N.'
'Borodkin, Gennadii Sergeevich'
'Aldoshin, Sergey M.'
'Metelitsa, Anatoly V.'
'Ozhogin, Ilya V.'

_publ_section_title
;
 The halogens in focus: the case of spiropyrans with elongated conjugation
 chain
;
_journal_name_full 'Physical Chemistry Chemical Physics'
_journal_paper_doi 10.1039/D5CP02389K
_journal_year 2025
_chemical_formula_moiety 'C34 H36 Cl N2 O3, I '
_chemical_formula_sum 'C34 H36 Cl I N2 O3'
_chemical_formula_weight 683.00
_space_group_crystal_system monoclinic
_space_group_IT_number 9
_space_group_name_Hall 'C -2yc'
_space_group_name_H-M_alt 'C 1 c 1'
_atom_sites_solution_hydrogens geom
_audit_creation_method SHELXL-2018/3
_audit_update_record
;
2023-11-23 deposited with the CCDC.	2025-09-02 downloaded from the CCDC.
;
_cell_angle_alpha 90
_cell_angle_beta 105.375(3)
_cell_angle_gamma 90
_cell_formula_units_Z 4
_cell_length_a 20.8023(5)
_cell_length_b 10.5888(2)
_cell_length_c 14.4980(4)
_cell_measurement_reflns_used 5053
_cell_measurement_temperature 100(1)
_cell_measurement_theta_max 29.195
_cell_measurement_theta_min 3.398
_cell_volume 3079.20(13)
_computing_structure_refinement 'SHELXL-2018/3 (Sheldrick, 2018)'
_diffrn_ambient_temperature 100(1)
_diffrn_detector_area_resol_mean 16.2060
_diffrn_measured_fraction_theta_full 0.997
_diffrn_measured_fraction_theta_max 0.847
_diffrn_measurement_device_type 'Xcalibur, Eos'
_diffrn_measurement_method '\w scans'
_diffrn_radiation_type MoK\a
_diffrn_radiation_wavelength 0.71073
_diffrn_reflns_av_R_equivalents 0.0227
_diffrn_reflns_av_unetI/netI 0.0411
_diffrn_reflns_Laue_measured_fraction_full 0.997
_diffrn_reflns_Laue_measured_fraction_max 0.847
_diffrn_reflns_limit_h_max 27
_diffrn_reflns_limit_h_min -17
_diffrn_reflns_limit_k_max 13
_diffrn_reflns_limit_k_min -13
_diffrn_reflns_limit_l_max 15
_diffrn_reflns_limit_l_min -20
_diffrn_reflns_number 7549
_diffrn_reflns_point_group_measured_fraction_full 0.661
_diffrn_reflns_point_group_measured_fraction_max 0.537
_diffrn_reflns_theta_full 25.242
_diffrn_reflns_theta_max 29.472
_diffrn_reflns_theta_min 2.914
_diffrn_source 'fine-focus sealed X-ray tube'
_exptl_absorpt_coefficient_mu 1.164
_exptl_absorpt_correction_T_max 1.0000
_exptl_absorpt_correction_T_min .92514
_exptl_absorpt_correction_type multi-scan
_exptl_crystal_density_diffrn 1.473
_exptl_crystal_description prism
_exptl_crystal_F_000 1392
_exptl_crystal_size_max .32
_exptl_crystal_size_mid .29
_exptl_crystal_size_min .28
_refine_diff_density_max 0.745
_refine_diff_density_min -0.362
_refine_diff_density_rms 0.083
_refine_ls_abs_structure_details
;
 Flack x determined using 906 quotients [(I+)-(I-)]/[(I+)+(I-)]
 (Parsons, Flack and Wagner, Acta Cryst. B69 (2013) 249-259).
;
_refine_ls_abs_structure_Flack -0.008(13)
_refine_ls_extinction_method none
_refine_ls_goodness_of_fit_ref 1.035
_refine_ls_hydrogen_treatment constr
_refine_ls_matrix_type full
_refine_ls_number_parameters 370
_refine_ls_number_reflns 4593
_refine_ls_number_restraints 2
_refine_ls_restrained_S_all 1.035
_refine_ls_R_factor_all 0.0325
_refine_ls_R_factor_gt 0.0296
_refine_ls_shift/su_max 0.001
_refine_ls_shift/su_mean 0.000
_refine_ls_structure_factor_coef Fsqd
_refine_ls_weighting_details 'w=1/[\s^2^(Fo^2^)+(0.0313P)^2^+2.1086P] where P=(Fo^2^+2Fc^2^)/3'
_refine_ls_weighting_scheme calc
_refine_ls_wR_factor_gt 0.0655
_refine_ls_wR_factor_ref 0.0673
_reflns_Friedel_coverage 0.266
_reflns_Friedel_fraction_full 0.325
_reflns_Friedel_fraction_max 0.226
_reflns_number_gt 4369
_reflns_number_total 4593
_reflns_threshold_expression 'I > 2\s(I)'
_cod_data_source_file d5cp02389k2.cif
_cod_data_source_block 523
_cod_original_cell_volume 3079.22(14)
_cod_original_sg_symbol_H-M 'C c'
_cod_database_code 7250828
_shelx_shelxl_version_number 2018/3
_shelx_space_group_comment
;
The symmetry employed for this shelxl refinement is uniquely defined
by the following loop, which should always be used as a source of
symmetry information in preference to the above space-group names.
They are only intended as comments.
;

loop_
_space_group_symop_operation_xyz
'x, y, z'
'x, -y, z+1/2'
'x+1/2, y+1/2, z'
'x+1/2, -y+1/2, z+1/2'

loop_
_atom_site_label
_atom_site_type_symbol
_atom_site_fract_x
_atom_site_fract_y
_atom_site_fract_z
_atom_site_U_iso_or_equiv
_atom_site_adp_type
_atom_site_occupancy
_atom_site_site_symmetry_order
_atom_site_calc_flag
_atom_site_refinement_flags_posn
_atom_site_refinement_flags_adp
_atom_site_refinement_flags_occupancy
_atom_site_disorder_assembly
_atom_site_disorder_group
I1 I 0.03161(2) 0.89794(2) 0.35322(2) 0.02210(8) Uani 1 1 d . . . . .
Cl3 Cl 0.21990(6) 0.21439(11) 0.51772(9) 0.0254(3) Uani 1 1 d . . . . .
N1 N -0.0048(2) 0.4848(4) 0.0260(3) 0.0153(9) Uani 1 1 d . . . . .
O4 O 0.05772(18) 0.4903(3) 0.1855(3) 0.0146(8) Uani 1 1 d . . . . .
O6 O -0.1236(2) 0.9552(4) 0.0234(3) 0.0387(13) Uani 1 1 d . . . . .
C7 C 0.0792(2) 0.8853(4) 0.1032(3) 0.0199(10) Uani 1 1 d . . . . .
H7A H 0.068826 0.959718 0.061766 0.030 Uiso 1 1 calc R U . . .
H7B H 0.084132 0.811437 0.064921 0.030 Uiso 1 1 calc R U . . .
H7C H 0.042897 0.870346 0.133370 0.030 Uiso 1 1 calc R U . . .
C8 C -0.0318(2) 0.6078(4) 0.0169(3) 0.0161(9) Uani 1 1 d . . . . .
C9 C 0.1766(3) 1.0222(5) 0.1881(4) 0.0159(11) Uani 1 1 d . . . . .
C10 C 0.2723(2) 1.1156(5) 0.2971(4) 0.0219(11) Uani 1 1 d . . . . .
H10A H 0.309054 1.110693 0.352262 0.026 Uiso 1 1 calc R U . . .
C11 C 0.1718(2) 0.6133(4) 0.3110(3) 0.0176(10) Uani 1 1 d . . . . .
H11A H 0.212342 0.638359 0.355079 0.021 Uiso 1 1 calc R U . . .
N12 N 0.14128(19) 0.9066(3) 0.1771(3) 0.0140(8) Uani 1 1 d . . . . .
C14 C -0.0270(3) 0.7022(5) -0.0486(4) 0.0191(12) Uani 1 1 d . . . . .
H14A H -0.002450 0.689084 -0.094491 0.023 Uiso 1 1 calc R U . . .
C15 C 0.0813(3) 0.2968(5) 0.2758(4) 0.0152(11) Uani 1 1 d . . . . .
C16 C 0.1195(2) 0.2330(4) 0.3549(3) 0.0176(9) Uani 1 1 d . . . . .
H16A H 0.109696 0.147596 0.366095 0.021 Uiso 1 1 calc R U . . .
C19 C 0.0950(2) 0.4235(4) 0.2609(3) 0.0128(9) Uani 1 1 d . . . . .
C20 C 0.1719(2) 0.2943(4) 0.4174(3) 0.0182(10) Uani 1 1 d . . . . .
C21 C 0.2300(2) 1.0152(4) 0.2679(3) 0.0161(9) Uani 1 1 d . . . . .
C23 C -0.0984(2) 0.7423(5) 0.0888(4) 0.0224(11) Uani 1 1 d . . . . .
H23A H -0.122429 0.755149 0.135275 0.027 Uiso 1 1 calc R U . . .
O24 O 0.29566(19) 1.3330(3) 0.2634(3) 0.0306(9) Uani 1 1 d . . . . .
C27 C -0.0043(2) 0.4391(4) 0.1198(3) 0.0150(9) Uani 1 1 d . . . . .
C28 C 0.1699(2) 0.8259(4) 0.2450(3) 0.0144(9) Uani 1 1 d . . . . .
C29 C 0.1632(2) 1.1291(4) 0.1298(4) 0.0190(10) Uani 1 1 d . . . . .
H29A H 0.127255 1.131696 0.073472 0.023 Uiso 1 1 calc R U . . .
C31 C -0.0943(3) 0.8370(5) 0.0245(4) 0.0232(11) Uani 1 1 d . . . . .
C33 C 0.1502(2) 0.4850(4) 0.3226(3) 0.0147(9) Uani 1 1 d . . . . .
C34 C 0.2056(3) 1.2316(4) 0.1590(4) 0.0231(11) Uani 1 1 d . . . . .
H34A H 0.198238 1.306992 0.122148 0.028 Uiso 1 1 calc R U . . .
C36 C 0.2588(3) 1.2258(4) 0.2415(4) 0.0239(11) Uani 1 1 d . . . . .
C41 C 0.0298(2) 0.2344(4) 0.2011(3) 0.0196(10) Uani 1 1 d . . . . .
H41A H 0.022310 0.146436 0.205892 0.024 Uiso 1 1 calc R U . . .
C42 C 0.1884(2) 0.4162(4) 0.4012(3) 0.0167(9) Uani 1 1 d . . . . .
H42A H 0.226156 0.454699 0.443510 0.020 Uiso 1 1 calc R U . . .
C43 C -0.0598(2) 0.8169(4) -0.0439(3) 0.0204(10) Uani 1 1 d . . . . .
H43A H -0.058354 0.881919 -0.088470 0.025 Uiso 1 1 calc R U . . .
C44 C 0.1429(2) 0.7007(4) 0.2473(3) 0.0154(9) Uani 1 1 d . . . . .
H44A H 0.102537 0.679658 0.201286 0.018 Uiso 1 1 calc R U . . .
C45 C -0.0645(2) 0.5103(4) 0.1427(3) 0.0161(9) Uani 1 1 d . . . . .
C46 C -0.0067(2) 0.2984(4) 0.1266(4) 0.0202(10) Uani 1 1 d . . . . .
H46A H -0.035447 0.252858 0.075678 0.024 Uiso 1 1 calc R U . . .
C49 C 0.2323(2) 0.8835(4) 0.3102(3) 0.0164(9) Uani 1 1 d . . . . .
C51 C 0.2301(3) 0.8880(5) 0.4159(3) 0.0220(11) Uani 1 1 d . . . . .
H51A H 0.271353 0.925830 0.455005 0.033 Uiso 1 1 calc R U . . .
H51B H 0.191904 0.938862 0.421301 0.033 Uiso 1 1 calc R U . . .
H51C H 0.225610 0.802008 0.438509 0.033 Uiso 1 1 calc R U . . .
C52 C -0.0668(2) 0.6290(4) 0.0837(3) 0.0177(10) Uani 1 1 d . . . . .
C53 C -0.1288(2) 0.4341(5) 0.1027(4) 0.0234(11) Uani 1 1 d . . . . .
H53A H -0.127594 0.357169 0.140677 0.035 Uiso 1 1 calc R U . . .
H53B H -0.167438 0.485293 0.105799 0.035 Uiso 1 1 calc R U . . .
H53C H -0.132427 0.411232 0.035977 0.035 Uiso 1 1 calc R U . . .
C54 C -0.0556(2) 0.5339(4) 0.2486(3) 0.0204(10) Uani 1 1 d . . . . .
H54A H -0.054679 0.452934 0.281743 0.031 Uiso 1 1 calc R U . . .
H54B H -0.013618 0.578886 0.275113 0.031 Uiso 1 1 calc R U . . .
H54C H -0.092831 0.584985 0.257404 0.031 Uiso 1 1 calc R U . . .
C55 C 0.2951(2) 0.8127(5) 0.3003(4) 0.0236(11) Uani 1 1 d . . . . .
H55A H 0.334891 0.851129 0.342800 0.035 Uiso 1 1 calc R U . . .
H55B H 0.292354 0.723850 0.317699 0.035 Uiso 1 1 calc R U . . .
H55C H 0.297844 0.818274 0.233935 0.035 Uiso 1 1 calc R U . . .
C56 C 0.0539(2) 0.4566(5) -0.0082(3) 0.0240(11) Uani 1 1 d . . . . .
H56A H 0.065925 0.367483 0.003659 0.036 Uiso 1 1 calc R U . . .
H56B H 0.043790 0.473845 -0.076955 0.036 Uiso 1 1 calc R U . . .
H56C H 0.091254 0.509763 0.025860 0.036 Uiso 1 1 calc R U . . .
C57 C -0.1415(4) 0.9934(6) 0.1069(5) 0.0466(17) Uani 1 1 d . . . . .
H57A H -0.161521 1.077815 0.096976 0.070 Uiso 1 1 calc R U . . .
H57B H -0.173766 0.933457 0.120265 0.070 Uiso 1 1 calc R U . . .
H57C H -0.101657 0.995486 0.161092 0.070 Uiso 1 1 calc R U . . .
C58 C 0.3465(3) 1.3383(6) 0.3513(5) 0.0452(17) Uani 1 1 d . . . . .
H58A H 0.368610 1.420735 0.357194 0.068 Uiso 1 1 calc R U . . .
H58B H 0.326548 1.326340 0.404792 0.068 Uiso 1 1 calc R U . . .
H58C H 0.379244 1.271451 0.352298 0.068 Uiso 1 1 calc R U . . .

loop_
_atom_site_aniso_label
_atom_site_aniso_U_11
_atom_site_aniso_U_22
_atom_site_aniso_U_33
_atom_site_aniso_U_23
_atom_site_aniso_U_13
_atom_site_aniso_U_12
I1 0.02191(14) 0.01944(13) 0.02662(15) -0.00383(18) 0.00935(11) -0.00221(16)
Cl3 0.0246(6) 0.0278(6) 0.0213(6) 0.0118(5) 0.0013(5) 0.0047(5)
N1 0.014(2) 0.019(2) 0.012(2) 0.0010(17) 0.0027(17) -0.0017(17)
O4 0.0112(17) 0.0135(17) 0.0156(17) 0.0032(14) -0.0028(14) -0.0026(13)
O6 0.055(3) 0.034(2) 0.034(2) 0.018(2) 0.023(2) 0.022(2)
C7 0.016(2) 0.024(2) 0.016(2) 0.001(2) -0.0018(19) -0.0041(18)
C8 0.011(2) 0.022(2) 0.011(2) 0.0022(18) -0.0040(17) -0.0059(17)
C9 0.013(2) 0.017(2) 0.019(3) -0.002(2) 0.007(2) -0.0026(18)
C10 0.015(2) 0.031(3) 0.020(2) -0.006(2) 0.006(2) -0.0017(19)
C11 0.013(2) 0.024(2) 0.015(2) 0.0012(19) 0.0030(18) -0.0004(18)
N12 0.0139(19) 0.0159(18) 0.0115(18) -0.0008(15) 0.0020(16) 0.0001(14)
C14 0.014(3) 0.030(3) 0.010(2) 0.002(2) -0.002(2) -0.008(2)
C15 0.014(2) 0.016(2) 0.018(2) 0.004(2) 0.007(2) 0.0023(19)
C16 0.020(2) 0.015(2) 0.021(2) 0.0013(19) 0.012(2) -0.0003(17)
C19 0.010(2) 0.020(2) 0.009(2) 0.0023(18) 0.0021(16) 0.0019(16)
C20 0.017(2) 0.021(2) 0.017(2) 0.006(2) 0.0042(19) 0.0091(18)
C21 0.013(2) 0.018(2) 0.019(2) -0.0034(19) 0.0068(19) -0.0018(17)
C23 0.019(3) 0.028(3) 0.021(2) 0.009(2) 0.006(2) 0.006(2)
O24 0.039(2) 0.0255(19) 0.030(2) -0.0078(17) 0.0134(18) -0.0186(16)
C27 0.014(2) 0.016(2) 0.014(2) 0.0020(19) 0.0022(18) -0.0024(17)
C28 0.012(2) 0.020(2) 0.012(2) -0.0005(19) 0.0048(17) 0.0010(17)
C29 0.022(3) 0.018(2) 0.018(2) -0.006(2) 0.008(2) -0.0034(19)
C31 0.021(3) 0.022(3) 0.025(3) 0.010(2) 0.002(2) 0.002(2)
C33 0.010(2) 0.018(2) 0.014(2) 0.0032(18) -0.0003(17) 0.0025(16)
C34 0.032(3) 0.016(2) 0.027(3) -0.001(2) 0.016(2) -0.001(2)
C36 0.025(3) 0.021(2) 0.031(3) -0.009(2) 0.016(2) -0.011(2)
C41 0.021(3) 0.013(2) 0.025(3) -0.001(2) 0.006(2) -0.0035(18)
C42 0.009(2) 0.026(2) 0.016(2) 0.001(2) 0.0038(18) -0.0006(17)
C43 0.020(2) 0.021(2) 0.017(2) 0.009(2) -0.0020(19) -0.0049(19)
C44 0.014(2) 0.017(2) 0.014(2) -0.0006(19) 0.0030(18) 0.0005(17)
C45 0.014(2) 0.019(2) 0.015(2) 0.0071(19) 0.0037(18) 0.0014(17)
C46 0.018(2) 0.018(2) 0.022(2) -0.002(2) 0.001(2) -0.0043(18)
C49 0.014(2) 0.023(2) 0.012(2) 0.0014(19) 0.0038(18) -0.0044(18)
C51 0.024(3) 0.027(3) 0.011(2) -0.003(2) -0.001(2) -0.007(2)
C52 0.013(2) 0.023(2) 0.013(2) 0.0034(19) -0.0027(18) -0.0041(18)
C53 0.019(3) 0.026(2) 0.023(3) 0.008(2) 0.003(2) -0.0055(19)
C54 0.022(3) 0.019(2) 0.019(2) 0.005(2) 0.004(2) 0.0015(19)
C55 0.014(2) 0.030(3) 0.025(3) 0.002(2) 0.002(2) -0.0010(19)
C56 0.021(3) 0.034(3) 0.016(2) -0.002(2) 0.005(2) 0.002(2)
C57 0.058(4) 0.037(3) 0.047(4) 0.009(3) 0.017(4) 0.014(3)
C58 0.038(4) 0.046(4) 0.055(4) -0.018(4) 0.019(3) -0.018(3)

loop_
_atom_type_symbol
_atom_type_description
_atom_type_scat_dispersion_real
_atom_type_scat_dispersion_imag
_atom_type_scat_source
C C 0.0033 0.0016 'International Tables Vol C Tables 4.2.6.8 and 6.1.1.4'
H H 0.0000 0.0000 'International Tables Vol C Tables 4.2.6.8 and 6.1.1.4'
N N 0.0061 0.0033 'International Tables Vol C Tables 4.2.6.8 and 6.1.1.4'
O O 0.0106 0.0060 'International Tables Vol C Tables 4.2.6.8 and 6.1.1.4'
Cl Cl 0.1484 0.1585 'International Tables Vol C Tables 4.2.6.8 and 6.1.1.4'
I I -0.4742 1.8119 'International Tables Vol C Tables 4.2.6.8 and 6.1.1.4'

loop_
_geom_angle_atom_site_label_1
_geom_angle_atom_site_label_2
_geom_angle_atom_site_label_3
_geom_angle
_geom_angle_site_symmetry_1
_geom_angle_site_symmetry_3
_geom_angle_publ_flag
C8 N1 C27 107.5(4) . . ?
C8 N1 C56 120.2(4) . . ?
C27 N1 C56 117.0(4) . . ?
C19 O4 C27 122.6(4) . . ?
C31 O6 C57 117.5(4) . . ?
C52 C8 C14 120.5(5) . . ?
C52 C8 N1 110.9(4) . . ?
C14 C8 N1 128.7(5) . . ?
C21 C9 C29 122.7(5) . . ?
C21 C9 N12 109.1(5) . . ?
C29 C9 N12 128.2(5) . . ?
C21 C10 C36 116.9(5) . . ?
C44 C11 C33 129.1(4) . . ?
C28 N12 C9 111.0(4) . . ?
C28 N12 C7 125.7(4) . . ?
C9 N12 C7 123.2(4) . . ?
C8 C14 C43 117.5(5) . . ?
C16 C15 C19 119.9(5) . . ?
C16 C15 C41 122.6(4) . . ?
C19 C15 C41 117.3(4) . . ?
C20 C16 C15 119.6(4) . . ?
O4 C19 C15 121.7(4) . . ?
O4 C19 C33 117.6(4) . . ?
C15 C19 C33 120.6(4) . . ?
C42 C20 C16 121.3(4) . . ?
C42 C20 Cl3 118.9(4) . . ?
C16 C20 Cl3 119.7(4) . . ?
C10 C21 C9 121.7(5) . . ?
C10 C21 C49 129.5(4) . . ?
C9 C21 C49 108.8(4) . . ?
C52 C23 C31 118.5(5) . . ?
C36 O24 C58 118.7(4) . . ?
N1 C27 O4 105.7(3) . . ?
N1 C27 C46 113.9(4) . . ?
O4 C27 C46 111.0(4) . . ?
N1 C27 C45 103.4(4) . . ?
O4 C27 C45 107.1(4) . . ?
C46 C27 C45 114.9(4) . . ?
N12 C28 C44 120.7(4) . . ?
N12 C28 C49 110.3(4) . . ?
C44 C28 C49 129.0(4) . . ?
C34 C29 C9 116.1(5) . . ?
C43 C31 C23 120.4(5) . . ?
C43 C31 O6 116.0(4) . . ?
C23 C31 O6 123.6(5) . . ?
C42 C33 C19 117.7(4) . . ?
C42 C33 C11 116.7(4) . . ?
C19 C33 C11 125.6(4) . . ?
C29 C34 C36 121.3(5) . . ?
O24 C36 C34 115.6(5) . . ?
O24 C36 C10 123.1(5) . . ?
C34 C36 C10 121.3(4) . . ?
C46 C41 C15 121.3(4) . . ?
C20 C42 C33 120.8(4) . . ?
C31 C43 C14 121.2(4) . . ?
C11 C44 C28 123.1(4) . . ?
C52 C45 C54 114.4(4) . . ?
C52 C45 C53 109.2(4) . . ?
C54 C45 C53 109.2(4) . . ?
C52 C45 C27 100.7(4) . . ?
C54 C45 C27 113.7(4) . . ?
C53 C45 C27 109.3(4) . . ?
C41 C46 C27 122.7(4) . . ?
C28 C49 C21 100.8(4) . . ?
C28 C49 C55 110.6(4) . . ?
C21 C49 C55 110.2(4) . . ?
C28 C49 C51 112.6(4) . . ?
C21 C49 C51 111.5(4) . . ?
C55 C49 C51 110.8(4) . . ?
C8 C52 C23 121.9(4) . . ?
C8 C52 C45 108.7(4) . . ?
C23 C52 C45 129.4(4) . . ?

loop_
_geom_bond_atom_site_label_1
_geom_bond_atom_site_label_2
_geom_bond_distance
_geom_bond_site_symmetry_2
_geom_bond_publ_flag
Cl3 C20 1.748(4) . ?
N1 C8 1.411(6) . ?
N1 C27 1.440(6) . ?
N1 C56 1.465(6) . ?
O4 C19 1.360(6) . ?
O4 C27 1.487(6) . ?
O6 C31 1.390(7) . ?
O6 C57 1.417(8) . ?
C7 N12 1.461(6) . ?
C8 C52 1.375(7) . ?
C8 C14 1.400(7) . ?
C9 C21 1.376(7) . ?
C9 C29 1.396(8) . ?
C9 N12 1.415(6) . ?
C10 C21 1.375(6) . ?
C10 C36 1.403(7) . ?
C11 C44 1.333(6) . ?
C11 C33 1.456(6) . ?
N12 C28 1.320(6) . ?
C14 C43 1.404(7) . ?
C15 C16 1.386(7) . ?
C15 C19 1.401(6) . ?
C15 C41 1.463(7) . ?
C16 C20 1.381(6) . ?
C19 C33 1.412(6) . ?
C20 C42 1.373(6) . ?
C21 C49 1.519(6) . ?
C23 C52 1.379(7) . ?
C23 C31 1.387(7) . ?
O24 C36 1.359(5) . ?
O24 C58 1.424(7) . ?
C27 C46 1.495(6) . ?
C27 C45 1.572(6) . ?
C28 C44 1.443(6) . ?
C28 C49 1.517(6) . ?
C29 C34 1.392(7) . ?
C31 C43 1.386(7) . ?
C33 C42 1.408(6) . ?
C34 C36 1.400(7) . ?
C41 C46 1.328(7) . ?
C45 C52 1.514(6) . ?
C45 C54 1.518(7) . ?
C45 C53 1.538(6) . ?
C49 C55 1.545(7) . ?
C49 C51 1.546(7) . ?

loop_
_geom_torsion_atom_site_label_1
_geom_torsion_atom_site_label_2
_geom_torsion_atom_site_label_3
_geom_torsion_atom_site_label_4
_geom_torsion
_geom_torsion_site_symmetry_1
_geom_torsion_site_symmetry_2
_geom_torsion_site_symmetry_3
_geom_torsion_site_symmetry_4
_geom_torsion_publ_flag
C27 N1 C8 C52 -18.5(5) . . . . ?
C56 N1 C8 C52 -155.8(4) . . . . ?
C27 N1 C8 C14 161.8(5) . . . . ?
C56 N1 C8 C14 24.6(7) . . . . ?
C21 C9 N12 C28 -0.9(6) . . . . ?
C29 C9 N12 C28 178.3(5) . . . . ?
C21 C9 N12 C7 175.6(4) . . . . ?
C29 C9 N12 C7 -5.2(8) . . . . ?
C52 C8 C14 C43 -0.9(7) . . . . ?
N1 C8 C14 C43 178.8(4) . . . . ?
C19 C15 C16 C20 -1.5(7) . . . . ?
C41 C15 C16 C20 173.2(5) . . . . ?
C27 O4 C19 C15 6.9(7) . . . . ?
C27 O4 C19 C33 -175.4(4) . . . . ?
C16 C15 C19 O4 -178.4(4) . . . . ?
C41 C15 C19 O4 6.7(7) . . . . ?
C16 C15 C19 C33 4.0(7) . . . . ?
C41 C15 C19 C33 -170.9(4) . . . . ?
C15 C16 C20 C42 -2.2(7) . . . . ?
C15 C16 C20 Cl3 179.6(4) . . . . ?
C36 C10 C21 C9 -0.1(7) . . . . ?
C36 C10 C21 C49 177.9(5) . . . . ?
C29 C9 C21 C10 2.2(8) . . . . ?
N12 C9 C21 C10 -178.6(4) . . . . ?
C29 C9 C21 C49 -176.2(5) . . . . ?
N12 C9 C21 C49 3.1(6) . . . . ?
C8 N1 C27 O4 -83.6(4) . . . . ?
C56 N1 C27 O4 55.1(5) . . . . ?
C8 N1 C27 C46 154.2(4) . . . . ?
C56 N1 C27 C46 -67.0(5) . . . . ?
C8 N1 C27 C45 28.8(5) . . . . ?
C56 N1 C27 C45 167.6(4) . . . . ?
C19 O4 C27 N1 -143.0(4) . . . . ?
C19 O4 C27 C46 -19.1(6) . . . . ?
C19 O4 C27 C45 107.2(5) . . . . ?
C9 N12 C28 C44 -179.1(4) . . . . ?
C7 N12 C28 C44 4.5(7) . . . . ?
C9 N12 C28 C49 -1.6(5) . . . . ?
C7 N12 C28 C49 -178.0(4) . . . . ?
C21 C9 C29 C34 -2.4(8) . . . . ?
N12 C9 C29 C34 178.5(5) . . . . ?
C52 C23 C31 C43 0.8(8) . . . . ?
C52 C23 C31 O6 -179.4(5) . . . . ?
C57 O6 C31 C43 -161.6(5) . . . . ?
C57 O6 C31 C23 18.7(8) . . . . ?
O4 C19 C33 C42 179.4(4) . . . . ?
C15 C19 C33 C42 -2.9(7) . . . . ?
O4 C19 C33 C11 -1.8(7) . . . . ?
C15 C19 C33 C11 175.9(4) . . . . ?
C44 C11 C33 C42 -175.4(5) . . . . ?
C44 C11 C33 C19 5.8(8) . . . . ?
C9 C29 C34 C36 0.8(7) . . . . ?
C58 O24 C36 C34 173.9(5) . . . . ?
C58 O24 C36 C10 -5.9(7) . . . . ?
C29 C34 C36 O24 -178.6(5) . . . . ?
C29 C34 C36 C10 1.2(8) . . . . ?
C21 C10 C36 O24 178.3(4) . . . . ?
C21 C10 C36 C34 -1.5(7) . . . . ?
C16 C15 C41 C46 179.1(5) . . . . ?
C19 C15 C41 C46 -6.1(7) . . . . ?
C16 C20 C42 C33 3.3(7) . . . . ?
Cl3 C20 C42 C33 -178.5(4) . . . . ?
C19 C33 C42 C20 -0.8(7) . . . . ?
C11 C33 C42 C20 -179.7(4) . . . . ?
C23 C31 C43 C14 -1.5(8) . . . . ?
O6 C31 C43 C14 178.7(5) . . . . ?
C8 C14 C43 C31 1.5(7) . . . . ?
C33 C11 C44 C28 179.2(4) . . . . ?
N12 C28 C44 C11 176.2(4) . . . . ?
C49 C28 C44 C11 -0.8(7) . . . . ?
N1 C27 C45 C52 -27.7(4) . . . . ?
O4 C27 C45 C52 83.7(4) . . . . ?
C46 C27 C45 C52 -152.5(4) . . . . ?
N1 C27 C45 C54 -150.5(4) . . . . ?
O4 C27 C45 C54 -39.1(5) . . . . ?
C46 C27 C45 C54 84.8(5) . . . . ?
N1 C27 C45 C53 87.2(4) . . . . ?
O4 C27 C45 C53 -161.5(4) . . . . ?
C46 C27 C45 C53 -37.6(5) . . . . ?
C15 C41 C46 C27 -8.1(8) . . . . ?
N1 C27 C46 C41 138.8(5) . . . . ?
O4 C27 C46 C41 19.6(7) . . . . ?
C45 C27 C46 C41 -102.2(5) . . . . ?
N12 C28 C49 C21 3.2(5) . . . . ?
C44 C28 C49 C21 -179.6(4) . . . . ?
N12 C28 C49 C55 -113.3(4) . . . . ?
C44 C28 C49 C55 63.9(6) . . . . ?
N12 C28 C49 C51 122.1(4) . . . . ?
C44 C28 C49 C51 -60.7(6) . . . . ?
C10 C21 C49 C28 178.1(5) . . . . ?
C9 C21 C49 C28 -3.7(5) . . . . ?
C10 C21 C49 C55 -65.1(6) . . . . ?
C9 C21 C49 C55 113.1(5) . . . . ?
C10 C21 C49 C51 58.4(7) . . . . ?
C9 C21 C49 C51 -123.4(5) . . . . ?
C14 C8 C52 C23 0.2(7) . . . . ?
N1 C8 C52 C23 -179.5(4) . . . . ?
C14 C8 C52 C45 178.8(4) . . . . ?
N1 C8 C52 C45 -0.9(5) . . . . ?
C31 C23 C52 C8 -0.2(7) . . . . ?
C31 C23 C52 C45 -178.4(5) . . . . ?
C54 C45 C52 C8 140.1(4) . . . . ?
C53 C45 C52 C8 -97.2(5) . . . . ?
C27 C45 C52 C8 17.7(5) . . . . ?
C54 C45 C52 C23 -41.5(7) . . . . ?
C53 C45 C52 C23 81.2(6) . . . . ?
C27 C45 C52 C23 -163.8(5) . . . . ?
